data_4028532
loop_
_publ_author_name
'Wouter Debrouwer'
'Thomas S. A. Heugebaert'
'Kristof Van Hecke'
'Christian V. Stevens'

_publ_contact_author_address
;SynBioC Research Group,
Department of Sustainable Organic Chemistry and Technology,
Faculty of Bioscience Engineering,
Ghent University,
Coupure links 653,
B-9000 Gent,
Belgium    
;
_publ_contact_author_email chris.stevens@ugent.be
_publ_contact_author_name 'Prof. Christian V. Stevens'
_publ_section_title
;
 Synthetic Entry into 1-Phosphono-3-azabicyclo[3.1.0]hexanes
;
_journal_name_full 'Journal of Organic Chemistry'
_journal_page_first 8232
_journal_page_last 8241
_journal_paper_doi 10.1021/jo401185u
_journal_volume 78
_journal_year 2013
_chemical_formula_moiety 'C16 H19 Cl2 N2 O3 P'
_chemical_formula_sum 'C16 H19 Cl2 N2 O3 P'
_chemical_formula_weight 389.20
_chemical_name_systematic
;
 ? 
;
_space_group_crystal_system monoclinic
_space_group_IT_number 14
_space_group_name_Hall '-P 2ybc'
_space_group_name_H-M_alt 'P 1 21/c 1'
_symmetry_space_group_name_Hall '-P 2ybc'
_symmetry_space_group_name_H-M 'P 1 21/c 1'
_atom_sites_solution_hydrogens geom
_atom_sites_solution_primary direct
_atom_sites_solution_secondary difmap
_audit_creation_date 2013-03-27
_audit_creation_method
;
  Olex2 1.2-ac2
  (compiled 2012.03.27 svn.r2268, GUI svn.r4156)
;
_cell_angle_alpha 90.00
_cell_angle_beta 98.092(4)
_cell_angle_gamma 90.00
_cell_formula_units_Z 4
_cell_length_a 9.6158(4)
_cell_length_b 11.3767(5)
_cell_length_c 17.5776(7)
_cell_measurement_reflns_used 2287
_cell_measurement_temperature 293(2)
_cell_measurement_theta_max 72.5360
_cell_measurement_theta_min 4.6300
_cell_volume 1903.77(14)
_computing_cell_refinement
;
CrysAlisPro, Agilent Technologies,
Version 1.171.36.24 (release 03-12-2012 CrysAlis171 .NET)
(compiled Dec  3 2012,18:21:49)
;
_computing_data_collection
;
CrysAlisPro, Agilent Technologies,
Version 1.171.36.24 (release 03-12-2012 CrysAlis171 .NET)
(compiled Dec  3 2012,18:21:49)
;
_computing_data_reduction
;
CrysAlisPro, Agilent Technologies,
Version 1.171.36.24 (release 03-12-2012 CrysAlis171 .NET)
(compiled Dec  3 2012,18:21:49)
;
_computing_molecular_graphics
;
O. V. Dolomanov, L. J. Bourhis, R. J. Gildea, J. A. K. Howard and H. Puschmann,
OLEX2: a complete structure solution, refinement and analysis program.
J. Appl. Cryst. (2009). 42, 339-341.
;
_computing_publication_material
;
O. V. Dolomanov, L. J. Bourhis, R. J. Gildea, J. A. K. Howard and H. Puschmann,
OLEX2: a complete structure solution, refinement and analysis program.
J. Appl. Cryst. (2009). 42, 339-341.
;
_computing_structure_refinement
;
SHELXL, G.M. Sheldrick, Acta Cryst.
(2008). A64, 112-122
;
_computing_structure_solution
;
SHELXS, G.M. Sheldrick, Acta Cryst.
(2008). A64, 112-122
;
_diffrn_ambient_temperature 293.15
_diffrn_detector_area_resol_mean 10.4839
_diffrn_measured_fraction_theta_full 0.9994
_diffrn_measured_fraction_theta_max 0.9994
_diffrn_measurement_details
;
  1 omega  -91.00  -59.00   1.0000    1.0000
omega____ theta____ kappa____ phi______ frames
    -      -43.5000 -156.0000  -50.0000 32

  2 omega  -69.00   -5.00   1.0000    1.0000
omega____ theta____ kappa____ phi______ frames
    -      -43.5000  120.0000   74.0000 64

  3 omega   37.00   85.00   1.0000    1.0000
omega____ theta____ kappa____ phi______ frames
    -      109.1316 -120.0000  105.0000 48

  4 omega   97.00  176.00   1.0000    1.0000
omega____ theta____ kappa____ phi______ frames
    -      109.1316  120.0000   74.0000 79

  5 omega   78.00  127.00   1.0000    1.0000
omega____ theta____ kappa____ phi______ frames
    -      109.1316 -156.0000 -166.0000 49

  6 omega   98.00  150.00   1.0000    1.0000
omega____ theta____ kappa____ phi______ frames
    -      109.1316  120.0000   10.0000 52

  7 omega    1.00   83.00   1.0000    1.0000
omega____ theta____ kappa____ phi______ frames
    -       41.8048  -99.0000   30.0000 82

  8 omega  -55.00   30.00   1.0000    1.0000
omega____ theta____ kappa____ phi______ frames
    -      -43.5000   45.0000    0.0000 85

  9 omega -125.00  -92.00   1.0000    1.0000
omega____ theta____ kappa____ phi______ frames
    -      -43.5000  -94.0000  -60.0000 33

 10 omega   95.00  135.00   1.0000    1.0000
omega____ theta____ kappa____ phi______ frames
    -      109.1316   45.0000   60.0000 40

 11 omega   50.00  118.00   1.0000    1.0000
omega____ theta____ kappa____ phi______ frames
    -      109.1316 -125.0000  -90.0000 68

 12 omega  142.00  171.00   1.0000    1.0000
omega____ theta____ kappa____ phi______ frames
    -      109.1316   45.0000   60.0000 29

 13 omega   38.00   91.00   1.0000    1.0000
omega____ theta____ kappa____ phi______ frames
    -      109.1316  -30.0000   30.0000 53

 14 omega   34.00   68.00   1.0000    1.0000
omega____ theta____ kappa____ phi______ frames
    -      109.1316  -30.0000  -30.0000 34
;
_diffrn_measurement_device_type 'SuperNova, Dual, Cu at zero, Atlas'
_diffrn_measurement_method '\w scans'
_diffrn_orient_matrix_UB_11 0.0873694000
_diffrn_orient_matrix_UB_12 0.1138928000
_diffrn_orient_matrix_UB_13 0.0089539000
_diffrn_orient_matrix_UB_21 -0.1306666000
_diffrn_orient_matrix_UB_22 0.0714247000
_diffrn_orient_matrix_UB_23 -0.0335299000
_diffrn_orient_matrix_UB_31 -0.0385443000
_diffrn_orient_matrix_UB_32 0.0168476000
_diffrn_orient_matrix_UB_33 0.0813855000
_diffrn_radiation_monochromator mirror
_diffrn_radiation_type 'Cu K\a'
_diffrn_radiation_wavelength 1.5418
_diffrn_reflns_av_R_equivalents 0.0326
_diffrn_reflns_av_unetI/netI 0.0375
_diffrn_reflns_limit_h_max 11
_diffrn_reflns_limit_h_min -11
_diffrn_reflns_limit_k_max 13
_diffrn_reflns_limit_k_min -13
_diffrn_reflns_limit_l_max 20
_diffrn_reflns_limit_l_min -10
_diffrn_reflns_number 7893
_diffrn_reflns_theta_full 66.58
_diffrn_reflns_theta_max 66.58
_diffrn_reflns_theta_min 4.64
_diffrn_source 'SuperNova (Cu) x-ray Source'
_exptl_absorpt_coefficient_mu 4.007
_exptl_absorpt_correction_T_max 0.927
_exptl_absorpt_correction_T_min 0.864
_exptl_absorpt_correction_type analytical
_exptl_absorpt_process_details
;
CrysAlisPro, Agilent Technologies,
Version 1.171.36.24 (release 03-12-2012 CrysAlis171 .NET)
(compiled Dec  3 2012,18:21:49)
Analytical numeric absorption correction using a multifaceted crystal
            model based on expressions derived by R.C. Clark & J.S. Reid.
(Clark, R. C. & Reid, J. S. (1995). Acta Cryst. A51, 887-897)
;
_exptl_crystal_colour colourless
_exptl_crystal_colour_primary colourless
_exptl_crystal_density_diffrn 1.358
_exptl_crystal_description block
_exptl_crystal_F_000 808
_exptl_crystal_size_max 0.2058
_exptl_crystal_size_mid 0.1385
_exptl_crystal_size_min 0.0971
_refine_diff_density_max 0.243
_refine_diff_density_min -0.268
_refine_diff_density_rms 0.043
_refine_ls_extinction_method none
_refine_ls_goodness_of_fit_ref 1.027
_refine_ls_hydrogen_treatment constr
_refine_ls_matrix_type full
_refine_ls_number_parameters 235
_refine_ls_number_reflns 3369
_refine_ls_number_restraints 74
_refine_ls_restrained_S_all 1.028
_refine_ls_R_factor_all 0.0707
_refine_ls_R_factor_gt 0.0452
_refine_ls_shift/su_max 0.000
_refine_ls_shift/su_mean 0.000
_refine_ls_structure_factor_coef Fsqd
_refine_ls_weighting_details 'calc w=1/[\s^2^(Fo^2^)+(0.0685P)^2^+0.0057P] where P=(Fo^2^+2Fc^2^)/3'
_refine_ls_weighting_scheme calc
_refine_ls_wR_factor_gt 0.1177
_refine_ls_wR_factor_ref 0.1342
_reflns_number_gt 2323
_reflns_number_total 3369
_reflns_threshold_expression >2sigma(I)
_cod_data_source_file jo401185u_si_003.cif
_cod_data_source_block cs003
_cod_original_cell_volume 1903.78(14)
_cod_database_code 4028532
_chemical_oxdiff_formula 'C15 H18 N2 O5 P1 Cl2'
_reflns_odcompleteness_completeness 99.94
_reflns_odcompleteness_iscentric 1
_reflns_odcompleteness_theta 66.97

loop_
_space_group_symop_id
_space_group_symop_operation_xyz
1 'x, y, z'
2 '-x, y+1/2, -z+1/2'
3 '-x, -y, -z'
4 'x, -y-1/2, z-1/2'

loop_
_atom_site_label
_atom_site_type_symbol
_atom_site_fract_x
_atom_site_fract_y
_atom_site_fract_z
_atom_site_U_iso_or_equiv
_atom_site_adp_type
_atom_site_occupancy
_atom_site_symmetry_multiplicity
_atom_site_calc_flag
_atom_site_refinement_flags
_atom_site_disorder_assembly
_atom_site_disorder_group
C1 C 0.9168(3) 0.3358(2) 0.12640(15) 0.0509(6) Uani 1 1 d . . .
C2 C 0.7642(3) 0.1862(3) 0.12195(17) 0.0638(8) Uani 1 1 d . . .
H2A H 0.7809 0.1024 0.1281 0.077 Uiso 1 1 calc R . .
H2B H 0.6762 0.1980 0.0884 0.077 Uiso 1 1 calc R . .
C3 C 0.7591(3) 0.2445(3) 0.20013(16) 0.0603(7) Uani 1 1 d . . .
H3 H 0.8193 0.1987 0.2390 0.072 Uiso 1 1 calc R . .
C4 C 0.8316(3) 0.3637(2) 0.19169(15) 0.0525(6) Uani 1 1 d . . .
C5 C 1.0314(3) 0.4098(2) 0.10490(14) 0.0526(7) Uani 1 1 d . . .
C6 C 1.0343(3) 0.5310(3) 0.11239(16) 0.0588(7) Uani 1 1 d . . .
H6 H 0.9613 0.5691 0.1318 0.071 Uiso 1 1 calc R . .
C7 C 1.1438(3) 0.5957(3) 0.09155(16) 0.0606(7) Uani 1 1 d . . .
H7 H 1.1439 0.6772 0.0963 0.073 Uiso 1 1 calc R . .
C8 C 1.2534(3) 0.5399(3) 0.06372(16) 0.0595(7) Uani 1 1 d . . .
C9 C 1.2532(3) 0.4189(3) 0.05605(18) 0.0688(8) Uani 1 1 d . . .
H9 H 1.3275 0.3812 0.0376 0.083 Uiso 1 1 calc R . .
C10 C 1.1428(3) 0.3547(3) 0.07588(18) 0.0660(8) Uani 1 1 d . . .
H10 H 1.1421 0.2735 0.0699 0.079 Uiso 1 1 calc R . .
C11 C 1.3688(3) 0.6088(3) 0.04390(18) 0.0705(9) Uani 1 1 d . . .
C12 C 0.6143(4) 0.2492(3) 0.2237(2) 0.0913(12) Uani 1 1 d . . .
H12A H 0.5504 0.2884 0.1841 0.110 Uiso 1 1 calc R . .
H12B H 0.6174 0.2941 0.2708 0.110 Uiso 1 1 calc R . .
C13A C 1.1768(4) 0.3113(5) 0.2911(3) 0.0935(14) Uani 0.816(5) 1 d PDU A 1
H13A H 1.1957 0.3805 0.2620 0.112 Uiso 0.816(5) 1 calc PR A 1
H13B H 1.1931 0.2426 0.2610 0.112 Uiso 0.816(5) 1 calc PR A 1
C14A C 1.2723(6) 0.3091(6) 0.3638(3) 0.120(2) Uani 0.816(5) 1 d PDU A 1
H14A H 1.2281 0.3464 0.4031 0.180 Uiso 0.816(5) 1 calc PR A 1
H14B H 1.3572 0.3503 0.3577 0.180 Uiso 0.816(5) 1 calc PR A 1
H14C H 1.2943 0.2291 0.3781 0.180 Uiso 0.816(5) 1 calc PR A 1
C13B C 1.1738(12) 0.318(2) 0.3490(11) 0.0935(14) Uani 0.184(5) 1 d PDU A 2
H13C H 1.1829 0.2550 0.3863 0.112 Uiso 0.184(5) 1 calc PR A 2
H13D H 1.1827 0.3919 0.3772 0.112 Uiso 0.184(5) 1 calc PR A 2
C14B C 1.291(2) 0.310(3) 0.3019(14) 0.120(2) Uani 0.184(5) 1 d PDU A 2
H14D H 1.3706 0.2738 0.3319 0.180 Uiso 0.184(5) 1 calc PR A 2
H14E H 1.3151 0.3867 0.2862 0.180 Uiso 0.184(5) 1 calc PR A 2
H14F H 1.2611 0.2623 0.2573 0.180 Uiso 0.184(5) 1 calc PR A 2
C15A C 0.8393(9) 0.4600(7) 0.4143(4) 0.0936(17) Uani 0.646(9) 1 d PDU A 1
H15A H 0.8919 0.5326 0.4132 0.112 Uiso 0.646(9) 1 calc PR A 1
H15B H 0.8870 0.4091 0.4539 0.112 Uiso 0.646(9) 1 calc PR A 1
C16A C 0.6924(14) 0.483(3) 0.4271(7) 0.148(4) Uani 0.646(9) 1 d PD A 1
H16A H 0.6419 0.5194 0.3822 0.222 Uiso 0.646(9) 1 calc PR A 1
H16B H 0.6926 0.5348 0.4704 0.222 Uiso 0.646(9) 1 calc PR A 1
H16C H 0.6478 0.4105 0.4371 0.222 Uiso 0.646(9) 1 calc PR A 1
C15B C 0.7849(17) 0.5028(10) 0.3818(8) 0.0936(17) Uani 0.354(9) 1 d PDU A 2
H15C H 0.7207 0.5516 0.3478 0.112 Uiso 0.354(9) 1 calc PR A 2
H15D H 0.8691 0.5487 0.3975 0.112 Uiso 0.354(9) 1 calc PR A 2
C16B C 0.719(3) 0.475(5) 0.4507(14) 0.148(4) Uani 0.354(9) 1 d PD A 2
H16D H 0.7152 0.3915 0.4570 0.222 Uiso 0.354(9) 1 calc PR A 2
H16E H 0.6257 0.5069 0.4448 0.222 Uiso 0.354(9) 1 calc PR A 2
H16F H 0.7738 0.5093 0.4952 0.222 Uiso 0.354(9) 1 calc PR A 2
N1 N 0.8798(2) 0.2425(2) 0.08986(14) 0.0621(6) Uani 1 1 d . . .
N2 N 1.4593(3) 0.6652(3) 0.02872(17) 0.0856(9) Uani 1 1 d . . .
O1 O 1.0351(2) 0.3128(2) 0.30433(13) 0.0815(6) Uani 1 1 d DU . .
O2 O 0.8222(3) 0.4015(2) 0.33883(12) 0.0815(7) Uani 1 1 d DU . .
O3 O 0.9932(2) 0.53248(19) 0.27888(12) 0.0761(6) Uani 1 1 d . . .
P1 P 0.93148(8) 0.41649(7) 0.28143(4) 0.0612(2) Uani 1 1 d . A .
Cl1 Cl 0.70572(8) 0.47798(7) 0.15798(5) 0.0712(3) Uani 1 1 d . . .
Cl2 Cl 0.55184(12) 0.10530(12) 0.23820(7) 0.1247(5) Uani 1 1 d . . .

loop_
_atom_site_aniso_label
_atom_site_aniso_U_11
_atom_site_aniso_U_22
_atom_site_aniso_U_33
_atom_site_aniso_U_23
_atom_site_aniso_U_13
_atom_site_aniso_U_12
C1 0.0512(14) 0.0505(16) 0.0513(14) 0.0028(13) 0.0087(11) 0.0021(12)
C2 0.0712(19) 0.0569(17) 0.0629(17) -0.0014(14) 0.0073(14) -0.0109(15)
C3 0.0603(17) 0.0653(19) 0.0560(16) 0.0007(13) 0.0105(13) -0.0092(14)
C4 0.0512(15) 0.0528(16) 0.0545(15) 0.0002(12) 0.0107(12) 0.0028(13)
C5 0.0555(15) 0.0577(17) 0.0457(14) 0.0008(12) 0.0107(12) 0.0036(13)
C6 0.0586(17) 0.0589(18) 0.0626(17) 0.0010(14) 0.0215(14) 0.0035(14)
C7 0.0652(18) 0.0568(18) 0.0623(17) 0.0044(14) 0.0177(14) -0.0007(14)
C8 0.0534(16) 0.075(2) 0.0512(15) 0.0044(14) 0.0106(13) -0.0048(15)
C9 0.0552(17) 0.082(2) 0.073(2) -0.0003(17) 0.0211(15) 0.0072(16)
C10 0.0677(18) 0.0602(18) 0.0737(19) -0.0014(15) 0.0221(15) 0.0059(16)
C11 0.0583(18) 0.092(2) 0.0626(18) 0.0018(17) 0.0127(15) -0.0038(17)
C12 0.075(2) 0.107(3) 0.097(3) -0.018(2) 0.0307(19) -0.035(2)
C13A 0.085(3) 0.092(3) 0.100(3) 0.003(3) 0.001(3) 0.008(2)
C14A 0.102(3) 0.114(4) 0.128(4) 0.003(4) -0.039(3) 0.010(3)
C13B 0.085(3) 0.092(3) 0.100(3) 0.003(3) 0.001(3) 0.008(2)
C14B 0.102(3) 0.114(4) 0.128(4) 0.003(4) -0.039(3) 0.010(3)
C15A 0.124(4) 0.096(4) 0.065(3) -0.004(3) 0.026(3) -0.010(3)
C16A 0.199(9) 0.189(8) 0.061(9) 0.000(10) 0.033(8) 0.057(8)
C15B 0.124(4) 0.096(4) 0.065(3) -0.004(3) 0.026(3) -0.010(3)
C16B 0.199(9) 0.189(8) 0.061(9) 0.000(10) 0.033(8) 0.057(8)
N1 0.0700(15) 0.0581(15) 0.0598(14) -0.0027(12) 0.0144(12) -0.0031(13)
N2 0.0660(16) 0.099(2) 0.095(2) 0.0020(17) 0.0196(15) -0.0137(17)
O1 0.0705(13) 0.0750(15) 0.0926(16) 0.0092(12) -0.0110(12) -0.0041(12)
O2 0.1053(17) 0.0880(16) 0.0566(12) -0.0147(11) 0.0304(11) -0.0250(13)
O3 0.0928(16) 0.0646(14) 0.0704(13) -0.0044(11) 0.0103(12) -0.0225(12)
P1 0.0683(5) 0.0615(5) 0.0541(4) -0.0032(3) 0.0094(3) -0.0109(4)
Cl1 0.0607(5) 0.0740(5) 0.0803(5) 0.0022(4) 0.0151(4) 0.0154(4)
Cl2 0.1173(8) 0.1480(11) 0.1113(8) 0.0032(7) 0.0253(7) -0.0766(8)

loop_
_atom_type_symbol
_atom_type_description
_atom_type_scat_dispersion_real
_atom_type_scat_dispersion_imag
_atom_type_scat_source
C C 0.0181 0.0091 'International Tables Vol C Tables 4.2.6.8 and 6.1.1.4'
H H 0.0000 0.0000 'International Tables Vol C Tables 4.2.6.8 and 6.1.1.4'
N N 0.0311 0.0180 'International Tables Vol C Tables 4.2.6.8 and 6.1.1.4'
O O 0.0492 0.0322 'International Tables Vol C Tables 4.2.6.8 and 6.1.1.4'
P P 0.2955 0.4335 'International Tables Vol C Tables 4.2.6.8 and 6.1.1.4'
Cl Cl 0.3639 0.7018 'International Tables Vol C Tables 4.2.6.8 and 6.1.1.4'

loop_
_exptl_crystal_face_index_h
_exptl_crystal_face_index_k
_exptl_crystal_face_index_l
_exptl_crystal_face_perp_dist
_exptl_oxdiff_crystal_face_indexfrac_h
_exptl_oxdiff_crystal_face_indexfrac_k
_exptl_oxdiff_crystal_face_indexfrac_l
_exptl_oxdiff_crystal_face_x
_exptl_oxdiff_crystal_face_y
_exptl_oxdiff_crystal_face_z
-6 -2 1 0.0644 -6.0000 -2.0000 1.0000 -0.7430 0.6076 0.2790
6 2 -1 0.0930 6.0000 2.0000 -1.0000 0.7430 -0.6076 -0.2790
1 -6 -6 0.0387 1.0000 -6.0000 -6.0000 -0.6497 -0.3580 -0.6279
2 6 -7 0.0500 2.0000 6.0000 -7.0000 0.7954 0.4019 -0.5457
-1 -6 7 0.0382 -1.0000 -6.0000 7.0000 -0.7080 -0.5326 0.5072
-1 7 5 0.0700 -1.0000 7.0000 5.0000 0.7546 0.4630 0.5634
4 -1 -10 0.0612 4.0000 -1.0000 -10.0000 0.1460 -0.2588 -0.9849
-1 -1 -11 0.0791 -1.0000 -1.0000 -11.0000 -0.2998 0.4281 -0.8735
-4 0 -7 0.0741 -4.0000 -0.0000 -7.0000 -0.4122 0.7574 -0.4155
1 1 11 0.0765 1.0000 1.0000 11.0000 0.2998 -0.4281 0.8735
-3 1 10 0.0814 -3.0000 1.0000 10.0000 -0.0587 0.1281 0.9463
1 7 4 0.0704 1.0000 7.0000 4.0000 0.9204 0.2352 0.4049
2 7 -3 0.0588 2.0000 7.0000 -3.0000 0.9451 0.3392 -0.2033

loop_
_geom_angle_atom_site_label_1
_geom_angle_atom_site_label_2
_geom_angle_atom_site_label_3
_geom_angle
C5 C1 C4 124.7(2)
N1 C1 C4 114.3(2)
N1 C1 C5 121.0(2)
H2A C2 H2B 108.7
C3 C2 H2A 110.5
C3 C2 H2B 110.5
N1 C2 H2A 110.5
N1 C2 H2B 110.5
N1 C2 C3 106.2(2)
C2 C3 H3 107.7
C2 C3 C4 102.9(2)
C4 C3 H3 107.7
C12 C3 C2 114.1(3)
C12 C3 H3 107.7
C12 C3 C4 116.3(3)
C1 C4 C3 100.7(2)
C1 C4 P1 116.24(18)
C1 C4 Cl1 107.77(18)
C3 C4 P1 113.30(19)
C3 C4 Cl1 111.82(19)
Cl1 C4 P1 106.93(14)
C6 C5 C1 123.3(2)
C6 C5 C10 118.3(3)
C10 C5 C1 118.4(3)
C5 C6 H6 119.5
C7 C6 C5 120.9(3)
C7 C6 H6 119.5
C6 C7 H7 120.0
C8 C7 C6 120.0(3)
C8 C7 H7 120.0
C7 C8 C9 120.2(3)
C7 C8 C11 119.3(3)
C9 C8 C11 120.5(3)
C8 C9 H9 120.2
C10 C9 C8 119.6(3)
C10 C9 H9 120.2
C5 C10 H10 119.5
C9 C10 C5 121.0(3)
C9 C10 H10 119.5
N2 C11 C8 178.7(4)
C3 C12 H12A 109.5
C3 C12 H12B 109.5
C3 C12 Cl2 110.5(3)
H12A C12 H12B 108.1
Cl2 C12 H12A 109.5
Cl2 C12 H12B 109.5
H13A C13A H13B 108.0
C14A C13A H13A 109.5
C14A C13A H13B 109.5
O1 C13A H13A 109.5
O1 C13A H13B 109.5
O1 C13A C14A 110.9(5)
H13C C13B H13D 107.7
C14B C13B H13C 108.8
C14B C13B H13D 108.8
O1 C13B H13C 108.8
O1 C13B H13D 108.8
O1 C13B C14B 113.8(16)
C13B C14B H14D 109.5
C13B C14B H14E 109.5
C13B C14B H14F 109.5
H14D C14B H14E 109.5
H14D C14B H14F 109.5
H14E C14B H14F 109.5
H15A C15A H15B 109.1
C16A C15A H15A 111.1
C16A C15A H15B 111.1
O2 C15A H15A 111.1
O2 C15A H15B 111.1
O2 C15A C16A 103.3(10)
H15C C15B H15D 107.5
C16B C15B H15C 108.5
C16B C15B H15D 108.5
O2 C15B H15C 108.5
O2 C15B H15D 108.5
O2 C15B C16B 115(2)
C15B C16B H16D 109.5
C15B C16B H16E 109.5
C15B C16B H16F 109.5
H16D C16B H16E 109.5
H16D C16B H16F 109.5
H16E C16B H16F 109.5
C1 N1 C2 110.2(2)
C13A O1 P1 124.2(3)
C13B O1 P1 127.7(10)
C15A O2 P1 122.1(3)
C15B O2 P1 119.1(5)
O1 P1 C4 102.31(12)
O1 P1 O2 102.34(13)
O2 P1 C4 101.62(12)
O3 P1 C4 116.09(13)
O3 P1 O1 116.53(13)
O3 P1 O2 115.71(13)

loop_
_geom_bond_atom_site_label_1
_geom_bond_atom_site_label_2
_geom_bond_distance
C1 C4 1.534(3)
C1 C5 1.478(4)
C1 N1 1.266(3)
C2 H2A 0.9700
C2 H2B 0.9700
C2 C3 1.533(4)
C2 N1 1.463(4)
C3 H3 0.9800
C3 C4 1.542(4)
C3 C12 1.509(4)
C4 P1 1.829(3)
C4 Cl1 1.818(3)
C5 C6 1.385(4)
C5 C10 1.398(4)
C6 H6 0.9300
C6 C7 1.377(4)
C7 H7 0.9300
C7 C8 1.377(4)
C8 C9 1.384(4)
C8 C11 1.441(4)
C9 H9 0.9300
C9 C10 1.373(4)
C10 H10 0.9300
C11 N2 1.143(4)
C12 H12A 0.9700
C12 H12B 0.9700
C12 Cl2 1.774(4)
C13A H13A 0.9700
C13A H13B 0.9700
C13A C14A 1.464(6)
C13A O1 1.415(4)
C14A H14A 0.9600
C14A H14B 0.9600
C14A H14C 0.9600
C13B H13C 0.9700
C13B H13D 0.9700
C13B C14B 1.489(10)
C13B O1 1.451(10)
C14B H14D 0.9600
C14B H14E 0.9600
C14B H14F 0.9600
C15A H15A 0.9700
C15A H15B 0.9700
C15A C16A 1.486(9)
C15A O2 1.472(6)
C16A H16A 0.9600
C16A H16B 0.9600
C16A H16C 0.9600
C15B H15C 0.9700
C15B H15D 0.9700
C15B C16B 1.478(10)
C15B O2 1.450(8)
C16B H16D 0.9600
C16B H16E 0.9600
C16B H16F 0.9600
O1 P1 1.560(2)
O2 P1 1.565(2)
O3 P1 1.450(2)
